data_1536356
loop_
_publ_author_name
'Kaiser, V.'
'Dahlke, P.'
'Babel, D.'

_publ_section_title
;
 Struktur und Magnetismus von Fluoriden Cs2 M Cu3 F10 (M = Mg, Mn, Co,
 Ni), Varianten des (Cs Cu2 F5) - Typs
;
_journal_name_full 'Zeitschrift fuer Anorganische und Allgemeine Chemie'
_journal_page_first 993
_journal_page_last 1000
_journal_volume 628
_journal_year 2002
_chemical_formula_sum 'Cs2 Cu3 F10 Mn'
_chemical_name_systematic 'Cs2 Mn Cu3 F10'
_space_group_IT_number 14
_symmetry_space_group_name_Hall '-P 2yn'
_symmetry_space_group_name_H-M 'P 1 21/n 1'
_cell_angle_alpha 90
_cell_angle_beta 97.28
_cell_angle_gamma 90
_cell_formula_units_Z 2
_cell_length_a 7.251
_cell_length_b 7.427
_cell_length_c 9.51
_cell_volume 508.015
_citation_journal_id_ASTM ZAACAB
_cod_data_source_file Kaiser_ZAACAB_2002_507.cif
_cod_data_source_block Cs2Cu3F10Mn1
_cod_original_cell_volume 508.0152
_cod_original_sg_symbol_Hall '-P 2ybc (x-z,y,z)'
_cod_original_formula_sum 'Cs2 Cu3 F10 Mn1'
_cod_database_code 1536356

loop_
_symmetry_equiv_pos_as_xyz
x,y,z
-x+1/2,y+1/2,-z+1/2
-x,-y,-z
x-1/2,-y-1/2,z-1/2

loop_
_atom_site_label
_atom_site_type_symbol
_atom_site_fract_x
_atom_site_fract_y
_atom_site_fract_z
_atom_site_occupancy
_atom_site_U_iso_or_equiv
Cs1 Cs+1 0.24268 0.00797 0.61762 1 0.0
F5 F-1 0.4496 0.1963 0.1499 1 0.0
F3 F-1 0.7757 0.01 0.0794 1 0.0
F2 F-1 0.452 0.256 0.4562 0.26 0.0
Cu1 Cu+2 0 0 0 1 0.0
F4 F-1 0.1816 -0.0049 0.251 1 0.0
Cu3 Cu+2 0.259 0.257 0.258 0.26 0.0
Cu2 Cu+2 0.2378 0.2454 0.2397 0.74 0.0
F6 F-1 0.0471 0.2961 0.352 1 0.0
Mn1 Mn+2 0.5 0 0 1 0.0
F1 F-1 0.0446 0.2481 0.0364 0.74 0.0
